data_1557257
loop_
_publ_author_name
'Windorff, Cory J.'
'Celis-Barros, Cristian'
'Sperling, Joseph M.'
'McKinnon, Noah C.'
'Albrecht-Schmitt, Thomas E.'

_publ_section_title
;
 Probing a variation of the inverse-trans-influence in americium and
 lanthanide tribromide tris(tricyclohexylphosphine oxide) complexes
;
_journal_issue 10
_journal_name_full 'Chemical Science'
_journal_page_first 2770
_journal_page_last 2782
_journal_paper_doi 10.1039/C9SC05268B
_journal_volume 11
_journal_year 2020
_chemical_absolute_configuration ad
_chemical_formula_moiety 'C54 H99 Br3 O3 P3 Pr'
_chemical_formula_sum 'C54 H99 Br3 O3 P3 Pr'
_chemical_formula_weight 1269.88
_space_group_crystal_system orthorhombic
_space_group_IT_number 29
_space_group_name_Hall 'P 2c -2ac'
_space_group_name_H-M_alt 'P c a 21'
_atom_sites_solution_hydrogens geom
_audit_creation_date 2019-06-24
_audit_creation_method
; 
Olex2 1.2 
(compiled 2018.05.29 svn.r3508 for OlexSys, GUI svn.r5506) 
;
_audit_update_record
;
2019-10-16 deposited with the CCDC.	2020-02-05 downloaded from the CCDC.
;
_cell_angle_alpha 90
_cell_angle_beta 90
_cell_angle_gamma 90
_cell_formula_units_Z 4
_cell_length_a 28.7155(12)
_cell_length_b 11.4126(4)
_cell_length_c 18.1299(8)
_cell_measurement_reflns_used 9919
_cell_measurement_temperature 120(2)
_cell_measurement_theta_max 27.53
_cell_measurement_theta_min 2.22
_cell_volume 5941.5(4)
_computing_cell_refinement 'Bruker SAINT'
_computing_data_collection 'Bruker APEX2'
_computing_data_reduction 'Bruker SAINT'
_computing_molecular_graphics 'Olex2 (Dolomanov et al., 2009)'
_computing_publication_material 'Olex2 (Dolomanov et al., 2009)'
_computing_structure_refinement 'XL (Sheldrick, 2008)'
_computing_structure_solution 'SHELXT 2014/5 (Sheldrick, 2014)'
_diffrn_ambient_temperature 120(2)
_diffrn_measured_fraction_theta_full 0.999
_diffrn_measured_fraction_theta_max 0.998
_diffrn_measurement_device_type 'Bruker APEX-II CCD'
_diffrn_measurement_method '\f and \w scans'
_diffrn_radiation_type MoK\a
_diffrn_radiation_wavelength 0.71073
_diffrn_reflns_av_R_equivalents 0.0613
_diffrn_reflns_av_unetI/netI 0.0404
_diffrn_reflns_Laue_measured_fraction_full 0.999
_diffrn_reflns_Laue_measured_fraction_max 0.998
_diffrn_reflns_limit_h_max 37
_diffrn_reflns_limit_h_min -37
_diffrn_reflns_limit_k_max 14
_diffrn_reflns_limit_k_min -14
_diffrn_reflns_limit_l_max 23
_diffrn_reflns_limit_l_min -23
_diffrn_reflns_number 106432
_diffrn_reflns_point_group_measured_fraction_full 0.999
_diffrn_reflns_point_group_measured_fraction_max 0.999
_diffrn_reflns_theta_full 25.500
_diffrn_reflns_theta_max 27.551
_diffrn_reflns_theta_min 2.225
_diffrn_standards_number 0
_exptl_absorpt_coefficient_mu 2.956
_exptl_absorpt_correction_T_max 0.7456
_exptl_absorpt_correction_T_min 0.6775
_exptl_absorpt_correction_type multi-scan
_exptl_crystal_colour 'clear colourless'
_exptl_crystal_colour_lustre clear
_exptl_crystal_colour_primary colourless
_exptl_crystal_density_diffrn 1.420
_exptl_crystal_description block
_exptl_crystal_F_000 2624
_exptl_crystal_preparation 'combining reagents in iPrOH'
_exptl_crystal_recrystallization_method 'Re-crystallisation from solvent: iPrOH'
_exptl_crystal_size_max 0.315
_exptl_crystal_size_mid 0.205
_exptl_crystal_size_min 0.188
_refine_diff_density_max 0.990
_refine_diff_density_min -0.720
_refine_diff_density_rms 0.101
_refine_ls_abs_structure_details
; 
 Refined as an inversion twin. 
;
_refine_ls_abs_structure_Flack 0.009(9)
_refine_ls_extinction_method none
_refine_ls_goodness_of_fit_ref 1.055
_refine_ls_hydrogen_treatment constr
_refine_ls_matrix_type full
_refine_ls_number_parameters 578
_refine_ls_number_reflns 13677
_refine_ls_number_restraints 1
_refine_ls_restrained_S_all 1.055
_refine_ls_R_factor_all 0.0481
_refine_ls_R_factor_gt 0.0317
_refine_ls_shift/su_max 0.001
_refine_ls_shift/su_mean 0.000
_refine_ls_structure_factor_coef Fsqd
_refine_ls_weighting_details 'w=1/[\s^2^(Fo^2^)+(0.0056P)^2^+11.3971P] where P=(Fo^2^+2Fc^2^)/3'
_refine_ls_weighting_scheme calc
_refine_ls_wR_factor_gt 0.0556
_refine_ls_wR_factor_ref 0.0617
_reflns_Friedel_coverage 0.938
_reflns_Friedel_fraction_full 1.000
_reflns_Friedel_fraction_max 0.999
_reflns_number_gt 11537
_reflns_number_total 13677
_reflns_threshold_expression 'I > 2\s(I)'
_cod_data_source_file c9sc05268b2.cif
_cod_data_source_block 'save_a_CCDC1'
_cod_depositor_comments
;Adding full bibliography for 1557253--1557257.cif.

 Adding full bibliography for 1557253--1557257.cif.
;
_cod_database_code 1557257
_shelx_shelxl_version_number 2016/6
_shelx_space_group_comment
; 
The symmetry employed for this shelxl refinement is uniquely defined 
by the following loop, which should always be used as a source of 
symmetry information in preference to the above space-group names. 
They are only intended as comments. 
;
_shelx_estimated_absorpt_t_max 0.606
_shelx_estimated_absorpt_t_min 0.456
_olex2_refinement_description
; 
1. Twinned data refinement 
 Scales: 0.991(9) 
 0.009(9) 
2. Fixed Uiso 
 At 1.2 times of: 
  All C(H) groups, All C(H,H) groups 
3.a Ternary CH refined with riding coordinates: 
 C1(H1), C7(H7), C13(H13), C19(H19), C25(H25), C31(H31), C37(H37), C43(H43), 
 C49(H49) 
3.b Secondary CH2 refined with riding coordinates: 
 C2(H2A,H2B), C3(H3A,H3B), C4(H4A,H4B), C5(H5A,H5B), C6(H6A,H6B), C8(H8A,H8B), 
 C9(H9A,H9B), C10(H10A,H10B), C11(H11A,H11B), C12(H12A,H12B), C14(H14A,H14B), 
 C15(H15A,H15B), C16(H16A,H16B), C17(H17A,H17B), C18(H18A,H18B), C20(H20A,H20B), 
  C21(H21A,H21B), C22(H22A,H22B), C23(H23A,H23B), C24(H24A,H24B), C26(H26A, 
 H26B), C27(H27A,H27B), C28(H28A,H28B), C29(H29A,H29B), C30(H30A,H30B), 
 C32(H32A,H32B), C33(H33A,H33B), C34(H34A,H34B), C35(H35A,H35B), C36(H36A,H36B), 
  C38(H38A,H38B), C39(H39A,H39B), C40(H40A,H40B), C41(H41A,H41B), C42(H42A, 
 H42B), C44(H44A,H44B), C45(H45A,H45B), C46(H46A,H46B), C47(H47A,H47B), 
 C48(H48A,H48B), C50(H50A,H50B), C51(H51A,H51B), C52(H52A,H52B), C53(H53A,H53B), 
  C54(H54A,H54B) 
;
_olex2_exptl_crystal_mounting_method 'nylon loop'
_olex2_submission_original_sample_id cjw94
_olex2_submission_special_instructions 'No special instructions were received'

loop_
_space_group_symop_operation_xyz
'x, y, z'
'-x, -y, z+1/2'
'x+1/2, -y, z'
'-x+1/2, y, z+1/2'

loop_
_atom_site_label
_atom_site_type_symbol
_atom_site_fract_x
_atom_site_fract_y
_atom_site_fract_z
_atom_site_U_iso_or_equiv
_atom_site_adp_type
_atom_site_occupancy
_atom_site_site_symmetry_order
_atom_site_calc_flag
_atom_site_refinement_flags_posn
Pr1 Pr 0.37364(2) 0.41310(2) 0.51857(2) 0.01182(6) Uani 1 1 d .
Br1 Br 0.43340(2) 0.40949(6) 0.39115(3) 0.02659(14) Uani 1 1 d .
Br2 Br 0.31582(2) 0.38720(5) 0.64797(3) 0.02616(14) Uani 1 1 d .
Br3 Br 0.37307(2) 0.66847(4) 0.51982(6) 0.03035(12) Uani 1 1 d .
P1 P 0.26617(5) 0.45432(13) 0.40115(8) 0.0169(3) Uani 1 1 d .
P2 P 0.47780(5) 0.46430(14) 0.64001(9) 0.0192(3) Uani 1 1 d .
P3 P 0.38750(4) 0.07901(11) 0.51390(11) 0.0192(3) Uani 1 1 d .
O1 O 0.30876(13) 0.4182(4) 0.4448(2) 0.0184(8) Uani 1 1 d .
O2 O 0.43832(13) 0.4162(3) 0.5936(2) 0.0193(8) Uani 1 1 d .
O3 O 0.37733(13) 0.2088(3) 0.5132(3) 0.0204(8) Uani 1 1 d .
C1 C 0.2175(2) 0.3547(5) 0.4202(3) 0.0200(12) Uani 1 1 d .
H1 H 0.195568 0.398294 0.453046 0.024 Uiso 1 1 calc R
C2 C 0.2347(2) 0.2492(6) 0.4644(4) 0.0324(16) Uani 1 1 d .
H2A H 0.258377 0.206333 0.435365 0.039 Uiso 1 1 calc R
H2B H 0.249499 0.276687 0.510539 0.039 Uiso 1 1 calc R
C3 C 0.1946(2) 0.1671(6) 0.4830(4) 0.0359(16) Uani 1 1 d .
H3A H 0.206897 0.097994 0.509611 0.043 Uiso 1 1 calc R
H3B H 0.172474 0.207909 0.516007 0.043 Uiso 1 1 calc R
C4 C 0.1691(2) 0.1266(6) 0.4141(4) 0.0308(15) Uani 1 1 d .
H4A H 0.190580 0.081371 0.382254 0.037 Uiso 1 1 calc R
H4B H 0.142913 0.074735 0.428133 0.037 Uiso 1 1 calc R
C5 C 0.1506(2) 0.2316(6) 0.3718(4) 0.0287(15) Uani 1 1 d .
H5A H 0.126813 0.272071 0.402135 0.034 Uiso 1 1 calc R
H5B H 0.135319 0.204317 0.325989 0.034 Uiso 1 1 calc R
C6 C 0.1895(2) 0.3187(6) 0.3521(3) 0.0240(14) Uani 1 1 d .
H6A H 0.210689 0.282233 0.315549 0.029 Uiso 1 1 calc R
H6B H 0.175682 0.389297 0.329204 0.029 Uiso 1 1 calc R
C7 C 0.2803(2) 0.4526(5) 0.3032(3) 0.0215(12) Uani 1 1 d .
H7 H 0.250740 0.458605 0.274327 0.026 Uiso 1 1 calc R
C8 C 0.3042(2) 0.3369(5) 0.2835(3) 0.0254(13) Uani 1 1 d .
H8A H 0.283565 0.270690 0.296826 0.030 Uiso 1 1 calc R
H8B H 0.333348 0.329123 0.312340 0.030 Uiso 1 1 calc R
C9 C 0.3155(2) 0.3314(7) 0.2010(4) 0.0327(16) Uani 1 1 d .
H9A H 0.331689 0.256874 0.189811 0.039 Uiso 1 1 calc R
H9B H 0.286213 0.333372 0.172209 0.039 Uiso 1 1 calc R
C10 C 0.3463(2) 0.4343(7) 0.1787(4) 0.0385(18) Uani 1 1 d .
H10A H 0.376829 0.427438 0.203651 0.046 Uiso 1 1 calc R
H10B H 0.351672 0.432018 0.124827 0.046 Uiso 1 1 calc R
C11 C 0.3239(3) 0.5497(6) 0.1993(4) 0.0382(17) Uani 1 1 d .
H11A H 0.295010 0.560049 0.170210 0.046 Uiso 1 1 calc R
H11B H 0.345339 0.614489 0.186521 0.046 Uiso 1 1 calc R
C12 C 0.3120(2) 0.5564(6) 0.2821(3) 0.0291(14) Uani 1 1 d .
H12A H 0.295981 0.631222 0.292855 0.035 Uiso 1 1 calc R
H12B H 0.341054 0.553649 0.311529 0.035 Uiso 1 1 calc R
C13 C 0.2494(2) 0.6006(5) 0.4285(3) 0.0219(12) Uani 1 1 d .
H13 H 0.276639 0.652531 0.418120 0.026 Uiso 1 1 calc R
C14 C 0.2079(2) 0.6519(5) 0.3855(4) 0.0265(13) Uani 1 1 d .
H14A H 0.214610 0.649175 0.331934 0.032 Uiso 1 1 calc R
H14B H 0.179772 0.603880 0.394833 0.032 Uiso 1 1 calc R
C15 C 0.1986(2) 0.7787(5) 0.4088(4) 0.0340(16) Uani 1 1 d .
H15A H 0.225212 0.828283 0.393504 0.041 Uiso 1 1 calc R
H15B H 0.170436 0.807750 0.383262 0.041 Uiso 1 1 calc R
C16 C 0.1918(2) 0.7895(6) 0.4914(4) 0.0360(17) Uani 1 1 d .
H16A H 0.189159 0.873369 0.504675 0.043 Uiso 1 1 calc R
H16B H 0.162369 0.750386 0.505522 0.043 Uiso 1 1 calc R
C17 C 0.2316(2) 0.7354(5) 0.5344(3) 0.0297(15) Uani 1 1 d .
H17A H 0.224464 0.738834 0.587752 0.036 Uiso 1 1 calc R
H17B H 0.260325 0.781327 0.525634 0.036 Uiso 1 1 calc R
C18 C 0.2400(2) 0.6086(4) 0.5121(4) 0.0233(12) Uani 1 1 d .
H18A H 0.212338 0.560804 0.524814 0.028 Uiso 1 1 calc R
H18B H 0.267008 0.577085 0.539581 0.028 Uiso 1 1 calc R
C19 C 0.5267(2) 0.5021(5) 0.5825(3) 0.0227(13) Uani 1 1 d .
H19 H 0.552102 0.533436 0.614742 0.027 Uiso 1 1 calc R
C20 C 0.5131(2) 0.5972(5) 0.5275(4) 0.0270(14) Uani 1 1 d .
H20A H 0.502022 0.667233 0.554626 0.032 Uiso 1 1 calc R
H20B H 0.487163 0.568632 0.496293 0.032 Uiso 1 1 calc R
C21 C 0.5542(2) 0.6310(6) 0.4786(4) 0.0380(17) Uani 1 1 d .
H21A H 0.544669 0.693246 0.443772 0.046 Uiso 1 1 calc R
H21B H 0.579880 0.661737 0.509520 0.046 Uiso 1 1 calc R
C22 C 0.5708(3) 0.5246(7) 0.4361(4) 0.0425(19) Uani 1 1 d .
H22A H 0.545550 0.496086 0.403610 0.051 Uiso 1 1 calc R
H22B H 0.597630 0.546601 0.404635 0.051 Uiso 1 1 calc R
C23 C 0.5852(2) 0.4282(7) 0.4884(4) 0.0415(19) Uani 1 1 d .
H23A H 0.612417 0.454381 0.517542 0.050 Uiso 1 1 calc R
H23B H 0.594565 0.358306 0.459668 0.050 Uiso 1 1 calc R
C24 C 0.5458(2) 0.3959(5) 0.5401(4) 0.0309(15) Uani 1 1 d .
H24A H 0.557074 0.336782 0.575885 0.037 Uiso 1 1 calc R
H24B H 0.520233 0.359960 0.511290 0.037 Uiso 1 1 calc R
C25 C 0.4592(2) 0.5980(6) 0.6850(3) 0.0244(13) Uani 1 1 d .
H25 H 0.447073 0.649894 0.644879 0.029 Uiso 1 1 calc R
C26 C 0.4979(2) 0.6676(5) 0.7234(4) 0.0317(15) Uani 1 1 d .
H26A H 0.511026 0.620610 0.764364 0.038 Uiso 1 1 calc R
H26B H 0.523261 0.684075 0.687901 0.038 Uiso 1 1 calc R
C27 C 0.4787(3) 0.7833(6) 0.7538(4) 0.0378(17) Uani 1 1 d .
H27A H 0.503486 0.823700 0.781925 0.045 Uiso 1 1 calc R
H27B H 0.469712 0.834417 0.712028 0.045 Uiso 1 1 calc R
C28 C 0.4372(3) 0.7652(7) 0.8030(4) 0.054(2) Uani 1 1 d .
H28A H 0.424199 0.842222 0.817290 0.065 Uiso 1 1 calc R
H28B H 0.447067 0.724142 0.848479 0.065 Uiso 1 1 calc R
C29 C 0.4000(3) 0.6938(8) 0.7643(5) 0.067(3) Uani 1 1 d .
H29A H 0.387568 0.739200 0.722178 0.081 Uiso 1 1 calc R
H29B H 0.373987 0.679109 0.799015 0.081 Uiso 1 1 calc R
C30 C 0.4187(3) 0.5775(8) 0.7366(5) 0.060(3) Uani 1 1 d .
H30A H 0.428947 0.529129 0.778894 0.072 Uiso 1 1 calc R
H30B H 0.393699 0.534536 0.710379 0.072 Uiso 1 1 calc R
C31 C 0.4968(3) 0.3490(7) 0.7023(5) 0.050(2) Uani 1 1 d .
H31 H 0.510115 0.292608 0.665805 0.060 Uiso 1 1 calc R
C32 C 0.5394(2) 0.3743(6) 0.7472(4) 0.0323(16) Uani 1 1 d .
H32A H 0.564916 0.397125 0.713463 0.039 Uiso 1 1 calc R
H32B H 0.532882 0.441835 0.779830 0.039 Uiso 1 1 calc R
C33 C 0.5553(3) 0.2738(8) 0.7933(6) 0.080(4) Uani 1 1 d .
H33A H 0.577072 0.226504 0.763196 0.096 Uiso 1 1 calc R
H33B H 0.573337 0.306074 0.835127 0.096 Uiso 1 1 calc R
C34 C 0.5210(3) 0.1965(9) 0.8227(6) 0.067(3) Uani 1 1 d .
H34A H 0.510999 0.228364 0.870922 0.081 Uiso 1 1 calc R
H34B H 0.536332 0.120324 0.832414 0.081 Uiso 1 1 calc R
C35 C 0.4785(2) 0.1734(6) 0.7782(4) 0.0377(17) Uani 1 1 d .
H35A H 0.453308 0.147320 0.811711 0.045 Uiso 1 1 calc R
H35B H 0.485037 0.108194 0.743651 0.045 Uiso 1 1 calc R
C36 C 0.4613(3) 0.2764(8) 0.7346(6) 0.071(3) Uani 1 1 d .
H36A H 0.440936 0.247063 0.694641 0.085 Uiso 1 1 calc R
H36B H 0.441929 0.325700 0.767420 0.085 Uiso 1 1 calc R
C37 C 0.44895(19) 0.0551(5) 0.5345(3) 0.0228(14) Uani 1 1 d .
H37 H 0.455328 0.099488 0.580944 0.027 Uiso 1 1 calc R
C38 C 0.4817(2) 0.1069(5) 0.4760(3) 0.0275(14) Uani 1 1 d .
H38A H 0.477332 0.064718 0.428833 0.033 Uiso 1 1 calc R
H38B H 0.473721 0.190290 0.467886 0.033 Uiso 1 1 calc R
C39 C 0.5327(2) 0.0974(6) 0.5000(4) 0.0327(16) Uani 1 1 d .
H39A H 0.552938 0.127116 0.459932 0.039 Uiso 1 1 calc R
H39B H 0.537801 0.147066 0.544000 0.039 Uiso 1 1 calc R
C40 C 0.5462(2) -0.0281(5) 0.5178(5) 0.0343(13) Uani 1 1 d .
H40A H 0.578578 -0.030313 0.536342 0.041 Uiso 1 1 calc R
H40B H 0.544480 -0.076416 0.472594 0.041 Uiso 1 1 calc R
C41 C 0.5134(2) -0.0778(6) 0.5760(4) 0.0319(15) Uani 1 1 d .
H41A H 0.516954 -0.032839 0.622410 0.038 Uiso 1 1 calc R
H41B H 0.521873 -0.160281 0.586215 0.038 Uiso 1 1 calc R
C42 C 0.4626(2) -0.0719(5) 0.5505(4) 0.0261(13) Uani 1 1 d .
H42A H 0.458530 -0.119764 0.505417 0.031 Uiso 1 1 calc R
H42B H 0.442015 -0.104252 0.589340 0.031 Uiso 1 1 calc R
C43 C 0.3533(2) 0.0109(5) 0.5865(3) 0.0213(13) Uani 1 1 d .
H43 H 0.354710 -0.076052 0.580047 0.026 Uiso 1 1 calc R
C44 C 0.3731(2) 0.0416(6) 0.6629(3) 0.0262(13) Uani 1 1 d .
H44A H 0.405345 0.011470 0.666798 0.031 Uiso 1 1 calc R
H44B H 0.374179 0.127829 0.668516 0.031 Uiso 1 1 calc R
C45 C 0.3436(3) -0.0107(6) 0.7244(4) 0.0348(16) Uani 1 1 d .
H45A H 0.345073 -0.097284 0.721596 0.042 Uiso 1 1 calc R
H45B H 0.356571 0.013406 0.772697 0.042 Uiso 1 1 calc R
C46 C 0.2932(2) 0.0281(6) 0.7195(4) 0.0345(16) Uani 1 1 d .
H46A H 0.291255 0.113792 0.727422 0.041 Uiso 1 1 calc R
H46B H 0.274858 -0.010955 0.758672 0.041 Uiso 1 1 calc R
C47 C 0.2730(2) -0.0026(6) 0.6444(4) 0.0327(15) Uani 1 1 d .
H47A H 0.240796 0.027643 0.640934 0.039 Uiso 1 1 calc R
H47B H 0.271873 -0.088881 0.638862 0.039 Uiso 1 1 calc R
C48 C 0.3023(2) 0.0496(6) 0.5822(3) 0.0267(14) Uani 1 1 d .
H48A H 0.300710 0.136123 0.584805 0.032 Uiso 1 1 calc R
H48B H 0.289128 0.024986 0.534157 0.032 Uiso 1 1 calc R
C49 C 0.3766(2) 0.0120(5) 0.4239(3) 0.0235(13) Uani 1 1 d .
H49 H 0.400935 -0.049751 0.417272 0.028 Uiso 1 1 calc R
C50 C 0.3297(2) -0.0482(6) 0.4116(3) 0.0295(14) Uani 1 1 d .
H50A H 0.325051 -0.109380 0.449632 0.035 Uiso 1 1 calc R
H50B H 0.304305 0.009988 0.416628 0.035 Uiso 1 1 calc R
C51 C 0.3277(2) -0.1036(6) 0.3353(4) 0.0337(15) Uani 1 1 d .
H51A H 0.296559 -0.138679 0.327654 0.040 Uiso 1 1 calc R
H51B H 0.351049 -0.167312 0.332370 0.040 Uiso 1 1 calc R
C52 C 0.3372(3) -0.0146(7) 0.2742(4) 0.0404(18) Uani 1 1 d .
H52A H 0.338446 -0.055673 0.226123 0.048 Uiso 1 1 calc R
H52B H 0.311320 0.042582 0.272256 0.048 Uiso 1 1 calc R
C53 C 0.3827(3) 0.0503(7) 0.2865(4) 0.0400(17) Uani 1 1 d .
H53A H 0.385740 0.113354 0.249311 0.048 Uiso 1 1 calc R
H53B H 0.409041 -0.004601 0.279785 0.048 Uiso 1 1 calc R
C54 C 0.3850(2) 0.1032(6) 0.3632(3) 0.0293(15) Uani 1 1 d .
H54A H 0.361256 0.165822 0.367413 0.035 Uiso 1 1 calc R
H54B H 0.415949 0.139336 0.370577 0.035 Uiso 1 1 calc R

loop_
_atom_site_aniso_label
_atom_site_aniso_U_11
_atom_site_aniso_U_22
_atom_site_aniso_U_33
_atom_site_aniso_U_23
_atom_site_aniso_U_13
_atom_site_aniso_U_12
Pr1 0.01124(10) 0.01453(11) 0.00968(10) 0.00015(19) -0.00072(11) -0.00092(11)
Br1 0.0286(3) 0.0327(3) 0.0185(3) -0.0009(3) 0.0102(3) -0.0058(3)
Br2 0.0250(3) 0.0356(3) 0.0179(3) -0.0001(3) 0.0083(3) -0.0022(3)
Br3 0.0290(3) 0.0157(2) 0.0463(3) 0.0001(4) -0.0089(3) -0.0008(2)
P1 0.0165(7) 0.0196(7) 0.0146(7) 0.0006(6) -0.0037(6) -0.0014(6)
P2 0.0174(7) 0.0211(7) 0.0190(8) 0.0028(7) -0.0065(6) -0.0018(6)
P3 0.0220(6) 0.0148(6) 0.0208(7) -0.0007(8) 0.0018(8) -0.0002(5)
O1 0.0148(19) 0.024(2) 0.016(2) -0.0005(17) -0.0063(15) 0.0006(17)
O2 0.0148(19) 0.022(2) 0.021(2) 0.0023(18) -0.0054(16) -0.0023(17)
O3 0.0215(17) 0.0203(17) 0.0196(19) -0.004(2) 0.0013(18) 0.0024(15)
C1 0.022(3) 0.021(3) 0.017(3) -0.002(2) -0.001(2) 0.000(2)
C2 0.038(4) 0.032(4) 0.027(3) 0.011(3) -0.013(3) -0.010(3)
C3 0.040(4) 0.036(4) 0.031(4) 0.012(3) -0.005(3) -0.012(3)
C4 0.028(3) 0.025(3) 0.039(4) 0.000(3) -0.001(3) -0.011(3)
C5 0.019(3) 0.031(4) 0.036(4) -0.005(3) -0.003(3) -0.004(3)
C6 0.021(3) 0.028(3) 0.024(3) -0.001(3) -0.004(3) -0.004(3)
C7 0.020(3) 0.030(3) 0.015(3) 0.002(2) -0.002(2) 0.002(3)
C8 0.021(3) 0.031(4) 0.025(3) 0.001(3) 0.003(2) 0.001(3)
C9 0.026(4) 0.044(4) 0.028(3) -0.005(3) 0.001(3) 0.006(3)
C10 0.033(4) 0.060(5) 0.022(3) 0.006(3) 0.008(3) 0.004(3)
C11 0.040(4) 0.049(5) 0.025(3) 0.014(3) 0.006(3) -0.003(3)
C12 0.031(3) 0.031(4) 0.025(3) 0.006(3) -0.003(3) -0.006(3)
C13 0.022(3) 0.022(3) 0.021(3) 0.003(2) -0.005(2) -0.001(3)
C14 0.023(3) 0.028(3) 0.028(3) 0.000(3) -0.005(3) 0.002(3)
C15 0.030(4) 0.025(3) 0.047(4) 0.005(3) -0.008(3) 0.004(3)
C16 0.035(4) 0.022(3) 0.051(4) -0.010(3) 0.003(3) 0.002(3)
C17 0.034(3) 0.025(3) 0.030(4) -0.008(3) 0.002(3) -0.005(3)
C18 0.025(3) 0.023(3) 0.022(3) -0.003(3) -0.004(3) 0.001(2)
C19 0.018(3) 0.020(3) 0.030(3) -0.006(2) -0.005(3) -0.005(2)
C20 0.032(3) 0.017(3) 0.032(4) 0.002(3) 0.012(3) 0.003(2)
C21 0.040(4) 0.035(4) 0.039(4) -0.004(3) 0.015(3) -0.013(3)
C22 0.037(4) 0.050(5) 0.040(4) -0.019(4) 0.018(3) -0.020(4)
C23 0.023(3) 0.053(5) 0.049(4) -0.030(4) 0.001(3) 0.002(3)
C24 0.036(4) 0.020(3) 0.036(4) -0.003(3) -0.008(3) 0.009(3)
C25 0.023(3) 0.032(3) 0.018(3) -0.006(3) 0.001(2) -0.003(3)
C26 0.036(4) 0.021(3) 0.037(4) 0.001(3) -0.016(3) -0.003(3)
C27 0.051(5) 0.022(4) 0.040(4) -0.004(3) -0.007(4) -0.002(3)
C28 0.088(7) 0.045(5) 0.030(4) -0.015(4) 0.014(4) -0.011(5)
C29 0.051(5) 0.074(6) 0.076(6) -0.044(5) 0.046(5) -0.021(5)
C30 0.056(5) 0.072(6) 0.051(5) -0.035(5) 0.032(4) -0.032(5)
C31 0.038(4) 0.048(5) 0.064(5) 0.035(4) -0.030(4) -0.020(4)
C32 0.029(3) 0.032(4) 0.035(4) 0.008(3) -0.018(3) 0.001(3)
C33 0.062(6) 0.059(6) 0.120(9) 0.053(6) -0.061(6) -0.021(5)
C34 0.049(5) 0.072(7) 0.080(7) 0.045(6) -0.021(5) 0.006(5)
C35 0.039(4) 0.028(4) 0.046(4) 0.015(3) 0.000(3) 0.002(3)
C36 0.041(5) 0.068(6) 0.104(8) 0.056(6) -0.036(5) -0.019(4)
C37 0.024(3) 0.018(3) 0.026(4) -0.003(2) 0.002(2) 0.003(2)
C38 0.025(3) 0.025(3) 0.033(3) 0.004(3) 0.003(3) -0.003(3)
C39 0.023(3) 0.032(4) 0.043(4) 0.007(3) 0.004(3) -0.001(3)
C40 0.026(3) 0.029(3) 0.049(4) -0.004(4) -0.002(4) 0.006(2)
C41 0.029(3) 0.020(3) 0.046(4) -0.001(3) -0.002(3) 0.000(3)
C42 0.024(3) 0.020(3) 0.034(3) 0.001(3) -0.002(3) -0.002(3)
C43 0.026(4) 0.018(3) 0.020(3) 0.000(2) 0.001(3) -0.004(3)
C44 0.032(3) 0.023(3) 0.024(3) -0.005(3) -0.001(3) -0.003(3)
C45 0.043(4) 0.038(4) 0.023(4) 0.002(3) 0.003(3) -0.003(3)
C46 0.039(4) 0.039(4) 0.026(3) -0.004(3) 0.012(3) -0.014(3)
C47 0.030(3) 0.040(4) 0.028(3) -0.003(3) 0.007(3) -0.012(3)
C48 0.024(3) 0.032(4) 0.024(3) 0.002(3) 0.004(2) -0.005(3)
C49 0.026(3) 0.022(3) 0.023(3) -0.003(3) 0.001(3) -0.002(3)
C50 0.027(3) 0.031(4) 0.031(3) -0.003(3) -0.002(3) -0.002(3)
C51 0.031(4) 0.031(4) 0.039(4) -0.010(3) -0.006(3) 0.001(3)
C52 0.040(4) 0.053(5) 0.028(4) -0.007(3) -0.010(3) 0.000(4)
C53 0.050(5) 0.046(4) 0.024(3) -0.002(3) -0.003(3) -0.005(4)
C54 0.032(3) 0.033(4) 0.023(3) 0.003(3) 0.000(3) 0.001(3)

loop_
_atom_type_symbol
_atom_type_description
_atom_type_scat_dispersion_real
_atom_type_scat_dispersion_imag
_atom_type_scat_source
C C 0.0033 0.0016 'International Tables Vol C Tables 4.2.6.8 and 6.1.1.4'
H H 0.0000 0.0000 'International Tables Vol C Tables 4.2.6.8 and 6.1.1.4'
O O 0.0106 0.0060 'International Tables Vol C Tables 4.2.6.8 and 6.1.1.4'
P P 0.1023 0.0942 'International Tables Vol C Tables 4.2.6.8 and 6.1.1.4'
Br Br -0.2901 2.4595 'International Tables Vol C Tables 4.2.6.8 and 6.1.1.4'
Pr Pr -0.2180 2.8214 'International Tables Vol C Tables 4.2.6.8 and 6.1.1.4'

loop_
_geom_angle_atom_site_label_1
_geom_angle_atom_site_label_2
_geom_angle_atom_site_label_3
_geom_angle
Br1 Pr1 Br2 173.18(2)
Br1 Pr1 Br3 91.37(3)
Br2 Pr1 Br3 95.32(2)
O1 Pr1 Br1 90.95(10)
O1 Pr1 Br2 90.53(10)
O1 Pr1 Br3 88.55(10)
O1 Pr1 O2 177.63(13)
O1 Pr1 O3 92.17(15)
O2 Pr1 Br1 89.61(10)
O2 Pr1 Br2 89.18(10)
O2 Pr1 Br3 89.13(10)
O2 Pr1 O3 90.17(15)
O3 Pr1 Br1 85.72(12)
O3 Pr1 Br2 87.57(12)
O3 Pr1 Br3 177.02(11)
O1 P1 C1 110.3(2)
O1 P1 C7 109.0(2)
O1 P1 C13 108.9(2)
C7 P1 C1 110.3(3)
C13 P1 C1 108.5(3)
C13 P1 C7 109.7(3)
O2 P2 C19 110.4(3)
O2 P2 C25 109.5(3)
O2 P2 C31 107.9(3)
C19 P2 C25 106.8(3)
C19 P2 C31 107.4(3)
C25 P2 C31 114.8(4)
O3 P3 C37 109.6(2)
O3 P3 C43 108.7(3)
O3 P3 C49 111.7(3)
C37 P3 C49 106.6(3)
C43 P3 C37 108.1(3)
C43 P3 C49 112.0(3)
P1 O1 Pr1 165.4(3)
P2 O2 Pr1 159.6(3)
P3 O3 Pr1 171.0(3)
P1 C1 H1 106.5
C2 C1 P1 110.0(4)
C2 C1 H1 106.5
C2 C1 C6 112.4(5)
C6 C1 P1 114.5(4)
C6 C1 H1 106.5
C1 C2 H2A 109.4
C1 C2 H2B 109.4
H2A C2 H2B 108.0
C3 C2 C1 111.0(5)
C3 C2 H2A 109.4
C3 C2 H2B 109.4
C2 C3 H3A 109.3
C2 C3 H3B 109.3
H3A C3 H3B 107.9
C4 C3 C2 111.7(5)
C4 C3 H3A 109.3
C4 C3 H3B 109.3
C3 C4 H4A 109.7
C3 C4 H4B 109.7
H4A C4 H4B 108.2
C5 C4 C3 110.1(5)
C5 C4 H4A 109.7
C5 C4 H4B 109.7
C4 C5 H5A 109.2
C4 C5 H5B 109.2
C4 C5 C6 111.9(5)
H5A C5 H5B 107.9
C6 C5 H5A 109.2
C6 C5 H5B 109.2
C1 C6 C5 111.5(5)
C1 C6 H6A 109.3
C1 C6 H6B 109.3
C5 C6 H6A 109.3
C5 C6 H6B 109.3
H6A C6 H6B 108.0
P1 C7 H7 108.6
C8 C7 P1 109.6(4)
C8 C7 H7 108.6
C8 C7 C12 109.9(5)
C12 C7 P1 111.4(4)
C12 C7 H7 108.6
C7 C8 H8A 109.5
C7 C8 H8B 109.5
C7 C8 C9 110.9(5)
H8A C8 H8B 108.0
C9 C8 H8A 109.5
C9 C8 H8B 109.5
C8 C9 H9A 109.6
C8 C9 H9B 109.6
H9A C9 H9B 108.1
C10 C9 C8 110.5(6)
C10 C9 H9A 109.6
C10 C9 H9B 109.6
C9 C10 H10A 109.4
C9 C10 H10B 109.4
H10A C10 H10B 108.0
C11 C10 C9 111.1(6)
C11 C10 H10A 109.4
C11 C10 H10B 109.4
C10 C11 H11A 109.2
C10 C11 H11B 109.2
C10 C11 C12 112.2(5)
H11A C11 H11B 107.9
C12 C11 H11A 109.2
C12 C11 H11B 109.2
C7 C12 H12A 109.8
C7 C12 H12B 109.8
C11 C12 C7 109.5(5)
C11 C12 H12A 109.8
C11 C12 H12B 109.8
H12A C12 H12B 108.2
P1 C13 H13 106.6
C14 C13 P1 114.8(4)
C14 C13 H13 106.6
C14 C13 C18 109.9(5)
C18 C13 P1 111.7(4)
C18 C13 H13 106.6
C13 C14 H14A 109.5
C13 C14 H14B 109.5
H14A C14 H14B 108.1
C15 C14 C13 110.7(5)
C15 C14 H14A 109.5
C15 C14 H14B 109.5
C14 C15 H15A 109.2
C14 C15 H15B 109.2
H15A C15 H15B 107.9
C16 C15 C14 111.9(5)
C16 C15 H15A 109.2
C16 C15 H15B 109.2
C15 C16 H16A 109.2
C15 C16 H16B 109.2
H16A C16 H16B 107.9
C17 C16 C15 112.2(5)
C17 C16 H16A 109.2
C17 C16 H16B 109.2
C16 C17 H17A 109.3
C16 C17 H17B 109.3
C16 C17 C18 111.8(5)
H17A C17 H17B 107.9
C18 C17 H17A 109.3
C18 C17 H17B 109.3
C13 C18 H18A 109.6
C13 C18 H18B 109.6
C17 C18 C13 110.1(5)
C17 C18 H18A 109.6
C17 C18 H18B 109.6
H18A C18 H18B 108.1
P2 C19 H19 108.4
C20 C19 P2 110.3(4)
C20 C19 H19 108.4
C20 C19 C24 109.1(5)
C24 C19 P2 112.2(4)
C24 C19 H19 108.4
C19 C20 H20A 109.4
C19 C20 H20B 109.4
C19 C20 C21 111.1(5)
H20A C20 H20B 108.0
C21 C20 H20A 109.4
C21 C20 H20B 109.4
C20 C21 H21A 109.7
C20 C21 H21B 109.7
H21A C21 H21B 108.2
C22 C21 C20 109.7(5)
C22 C21 H21A 109.7
C22 C21 H21B 109.7
C21 C22 H22A 109.6
C21 C22 H22B 109.6
H22A C22 H22B 108.1
C23 C22 C21 110.5(6)
C23 C22 H22A 109.6
C23 C22 H22B 109.6
C22 C23 H23A 109.4
C22 C23 H23B 109.4
C22 C23 C24 111.3(6)
H23A C23 H23B 108.0
C24 C23 H23A 109.4
C24 C23 H23B 109.4
C19 C24 H24A 109.1
C19 C24 H24B 109.1
C23 C24 C19 112.5(5)
C23 C24 H24A 109.1
C23 C24 H24B 109.1
H24A C24 H24B 107.8
P2 C25 H25 105.9
C26 C25 P2 115.3(4)
C26 C25 H25 105.9
C30 C25 P2 112.1(5)
C30 C25 H25 105.9
C30 C25 C26 110.9(5)
C25 C26 H26A 109.6
C25 C26 H26B 109.6
H26A C26 H26B 108.1
C27 C26 C25 110.4(6)
C27 C26 H26A 109.6
C27 C26 H26B 109.6
C26 C27 H27A 109.1
C26 C27 H27B 109.1
H27A C27 H27B 107.9
C28 C27 C26 112.3(6)
C28 C27 H27A 109.1
C28 C27 H27B 109.1
C27 C28 H28A 109.4
C27 C28 H28B 109.4
C27 C28 C29 111.0(6)
H28A C28 H28B 108.0
C29 C28 H28A 109.4
C29 C28 H28B 109.4
C28 C29 H29A 109.2
C28 C29 H29B 109.2
C28 C29 C30 112.0(8)
H29A C29 H29B 107.9
C30 C29 H29A 109.2
C30 C29 H29B 109.2
C25 C30 C29 110.0(7)
C25 C30 H30A 109.7
C25 C30 H30B 109.7
C29 C30 H30A 109.7
C29 C30 H30B 109.7
H30A C30 H30B 108.2
P2 C31 H31 99.8
C32 C31 P2 116.3(5)
C32 C31 H31 99.8
C36 C31 P2 117.3(5)
C36 C31 H31 99.8
C36 C31 C32 117.9(7)
C31 C32 H32A 108.7
C31 C32 H32B 108.7
H32A C32 H32B 107.6
C33 C32 C31 114.1(6)
C33 C32 H32A 108.7
C33 C32 H32B 108.7
C32 C33 H33A 107.7
C32 C33 H33B 107.7
H33A C33 H33B 107.1
C34 C33 C32 118.3(7)
C34 C33 H33A 107.7
C34 C33 H33B 107.7
C33 C34 H34A 107.7
C33 C34 H34B 107.7
C33 C34 C35 118.3(7)
H34A C34 H34B 107.1
C35 C34 H34A 107.7
C35 C34 H34B 107.7
C34 C35 H35A 108.6
C34 C35 H35B 108.6
C34 C35 C36 114.6(7)
H35A C35 H35B 107.6
C36 C35 H35A 108.6
C36 C35 H35B 108.6
C31 C36 C35 115.8(7)
C31 C36 H36A 108.3
C31 C36 H36B 108.3
C35 C36 H36A 108.3
C35 C36 H36B 108.3
H36A C36 H36B 107.4
P3 C37 H37 105.9
C38 C37 P3 113.2(4)
C38 C37 H37 105.9
C42 C37 P3 115.4(4)
C42 C37 H37 105.9
C42 C37 C38 109.9(5)
C37 C38 H38A 109.4
C37 C38 H38B 109.4
H38A C38 H38B 108.0
C39 C38 C37 111.3(5)
C39 C38 H38A 109.4
C39 C38 H38B 109.4
C38 C39 H39A 109.3
C38 C39 H39B 109.3
H39A C39 H39B 107.9
C40 C39 C38 111.8(5)
C40 C39 H39A 109.3
C40 C39 H39B 109.3
C39 C40 H40A 109.7
C39 C40 H40B 109.7
C39 C40 C41 110.0(5)
H40A C40 H40B 108.2
C41 C40 H40A 109.7
C41 C40 H40B 109.7
C40 C41 H41A 109.4
C40 C41 H41B 109.4
C40 C41 C42 111.3(5)
H41A C41 H41B 108.0
C42 C41 H41A 109.4
C42 C41 H41B 109.4
C37 C42 C41 110.0(5)
C37 C42 H42A 109.7
C37 C42 H42B 109.7
C41 C42 H42A 109.7
C41 C42 H42B 109.7
H42A C42 H42B 108.2
P3 C43 H43 108.5
C44 C43 P3 110.8(4)
C44 C43 H43 108.5
C48 C43 P3 110.8(4)
C48 C43 H43 108.5
C48 C43 C44 109.5(5)
C43 C44 H44A 109.3
C43 C44 H44B 109.3
H44A C44 H44B 108.0
C45 C44 C43 111.4(5)
C45 C44 H44A 109.3
C45 C44 H44B 109.3
C44 C45 H45A 109.2
C44 C45 H45B 109.2
H45A C45 H45B 107.9
C46 C45 C44 111.9(6)
C46 C45 H45A 109.2
C46 C45 H45B 109.2
C45 C46 H46A 109.6
C45 C46 H46B 109.6
C45 C46 C47 110.4(6)
H46A C46 H46B 108.1
C47 C46 H46A 109.6
C47 C46 H46B 109.6
C46 C47 H47A 109.4
C46 C47 H47B 109.4
C46 C47 C48 111.2(5)
H47A C47 H47B 108.0
C48 C47 H47A 109.4
C48 C47 H47B 109.4
C43 C48 H48A 109.2
C43 C48 H48B 109.2
C47 C48 C43 112.1(5)
C47 C48 H48A 109.2
C47 C48 H48B 109.2
H48A C48 H48B 107.9
P3 C49 H49 106.4
C50 C49 P3 118.0(4)
C50 C49 H49 106.4
C50 C49 C54 109.8(5)
C54 C49 P3 109.2(4)
C54 C49 H49 106.4
C49 C50 H50A 109.5
C49 C50 H50B 109.5
H50A C50 H50B 108.1
C51 C50 C49 110.6(5)
C51 C50 H50A 109.5
C51 C50 H50B 109.5
C50 C51 H51A 109.2
C50 C51 H51B 109.2
C50 C51 C52 112.1(6)
H51A C51 H51B 107.9
C52 C51 H51A 109.2
C52 C51 H51B 109.2
C51 C52 H52A 109.3
C51 C52 H52B 109.3
H52A C52 H52B 107.9
C53 C52 C51 111.8(6)
C53 C52 H52A 109.3
C53 C52 H52B 109.3
C52 C53 H53A 109.3
C52 C53 H53B 109.3
C52 C53 C54 111.5(6)
H53A C53 H53B 108.0
C54 C53 H53A 109.3
C54 C53 H53B 109.3
C49 C54 H54A 109.1
C49 C54 H54B 109.1
C53 C54 C49 112.4(6)
C53 C54 H54A 109.1
C53 C54 H54B 109.1
H54A C54 H54B 107.9

loop_
_geom_bond_atom_site_label_1
_geom_bond_atom_site_label_2
_geom_bond_distance
Pr1 Br1 2.8781(7)
Pr1 Br2 2.8894(7)
Pr1 Br3 2.9145(5)
Pr1 O1 2.294(4)
Pr1 O2 2.302(4)
Pr1 O3 2.336(3)
P1 O1 1.514(4)
P1 C1 1.834(6)
P1 C7 1.823(6)
P1 C13 1.807(6)
P2 O2 1.515(4)
P2 C19 1.802(6)
P2 C25 1.810(6)
P2 C31 1.817(7)
P3 O3 1.510(3)
P3 C37 1.824(6)
P3 C43 1.817(6)
P3 C49 1.829(6)
C1 H1 1.0000
C1 C2 1.527(8)
C1 C6 1.530(8)
C2 H2A 0.9900
C2 H2B 0.9900
C2 C3 1.521(9)
C3 H3A 0.9900
C3 H3B 0.9900
C3 C4 1.521(9)
C4 H4A 0.9900
C4 H4B 0.9900
C4 C5 1.518(9)
C5 H5A 0.9900
C5 H5B 0.9900
C5 C6 1.539(8)
C6 H6A 0.9900
C6 H6B 0.9900
C7 H7 1.0000
C7 C8 1.530(8)
C7 C12 1.543(8)
C8 H8A 0.9900
C8 H8B 0.9900
C8 C9 1.532(8)
C9 H9A 0.9900
C9 H9B 0.9900
C9 C10 1.524(10)
C10 H10A 0.9900
C10 H10B 0.9900
C10 C11 1.513(10)
C11 H11A 0.9900
C11 H11B 0.9900
C11 C12 1.540(9)
C12 H12A 0.9900
C12 H12B 0.9900
C13 H13 1.0000
C13 C14 1.539(8)
C13 C18 1.543(9)
C14 H14A 0.9900
C14 H14B 0.9900
C14 C15 1.531(9)
C15 H15A 0.9900
C15 H15B 0.9900
C15 C16 1.516(10)
C16 H16A 0.9900
C16 H16B 0.9900
C16 C17 1.514(9)
C17 H17A 0.9900
C17 H17B 0.9900
C17 C18 1.521(8)
C18 H18A 0.9900
C18 H18B 0.9900
C19 H19 1.0000
C19 C20 1.525(9)
C19 C24 1.536(8)
C20 H20A 0.9900
C20 H20B 0.9900
C20 C21 1.526(9)
C21 H21A 0.9900
C21 H21B 0.9900
C21 C22 1.516(9)
C22 H22A 0.9900
C22 H22B 0.9900
C22 C23 1.509(11)
C23 H23A 0.9900
C23 H23B 0.9900
C23 C24 1.516(9)
C24 H24A 0.9900
C24 H24B 0.9900
C25 H25 1.0000
C25 C26 1.536(8)
C25 C30 1.511(9)
C26 H26A 0.9900
C26 H26B 0.9900
C26 C27 1.532(9)
C27 H27A 0.9900
C27 H27B 0.9900
C27 C28 1.503(11)
C28 H28A 0.9900
C28 H28B 0.9900
C28 C29 1.516(12)
C29 H29A 0.9900
C29 H29B 0.9900
C29 C30 1.517(11)
C30 H30A 0.9900
C30 H30B 0.9900
C31 H31 1.0000
C31 C32 1.497(9)
C31 C36 1.438(11)
C32 H32A 0.9900
C32 H32B 0.9900
C32 C33 1.491(9)
C33 H33A 0.9900
C33 H33B 0.9900
C33 C34 1.424(12)
C34 H34A 0.9900
C34 H34B 0.9900
C34 C35 1.489(11)
C35 H35A 0.9900
C35 H35B 0.9900
C35 C36 1.499(10)
C36 H36A 0.9900
C36 H36B 0.9900
C37 H37 1.0000
C37 C38 1.535(8)
C37 C42 1.529(8)
C38 H38A 0.9900
C38 H38B 0.9900
C38 C39 1.531(8)
C39 H39A 0.9900
C39 H39B 0.9900
C39 C40 1.518(8)
C40 H40A 0.9900
C40 H40B 0.9900
C40 C41 1.523(10)
C41 H41A 0.9900
C41 H41B 0.9900
C41 C42 1.533(8)
C42 H42A 0.9900
C42 H42B 0.9900
C43 H43 1.0000
C43 C44 1.536(8)
C43 C48 1.533(8)
C44 H44A 0.9900
C44 H44B 0.9900
C44 C45 1.523(9)
C45 H45A 0.9900
C45 H45B 0.9900
C45 C46 1.516(10)
C46 H46A 0.9900
C46 H46B 0.9900
C46 C47 1.522(9)
C47 H47A 0.9900
C47 H47B 0.9900
C47 C48 1.527(8)
C48 H48A 0.9900
C48 H48B 0.9900
C49 H49 1.0000
C49 C50 1.528(8)
C49 C54 1.533(9)
C50 H50A 0.9900
C50 H50B 0.9900
C50 C51 1.523(9)
C51 H51A 0.9900
C51 H51B 0.9900
C51 C52 1.528(10)
C52 H52A 0.9900
C52 H52B 0.9900
C52 C53 1.517(10)
C53 H53A 0.9900
C53 H53B 0.9900
C53 C54 1.518(9)
C54 H54A 0.9900
C54 H54B 0.9900

loop_
_twin_individual_id
_twin_individual_mass_fraction_refined
1 0.991(9)
2 0.009(9)
